data_7029156
loop_
_publ_author_name
'Wang, Shu-Ju'
'Tian, Yan-Wen'
'You, Li-Xin'
'Ding, Fu'
'Meert, Katrien W.'
'Poelman, Dirk'
'Smet, Philippe F.'
'Ren, Bao-Yi'
'Sun, Ya-Guang'

_publ_section_title
;
 Solvent-regulated assemblies of 1D lanthanide coordination polymers with
 the tricarboxylate ligand.
;
_journal_issue 9
_journal_name_full 'Dalton transactions (Cambridge, England : 2003)'
_journal_page_first 3462
_journal_page_last 3470
_journal_paper_doi 10.1039/c3dt52839a
_journal_volume 43
_journal_year 2014
_chemical_formula_sum 'C15 H19 Nd O12.75'
_chemical_formula_weight 547.54
_chemical_name_systematic
; 
 ? 
;
_space_group_IT_number 15
_symmetry_cell_setting monoclinic
_symmetry_space_group_name_Hall '-C 2yc'
_symmetry_space_group_name_H-M 'C 1 2/c 1'
_atom_sites_solution_hydrogens geom
_atom_sites_solution_primary direct
_atom_sites_solution_secondary difmap
_audit_creation_method SHELXL-97
_cell_angle_alpha 90.00
_cell_angle_beta 115.12(3)
_cell_angle_gamma 90.00
_cell_formula_units_Z 8
_cell_length_a 27.270(5)
_cell_length_b 7.6022(15)
_cell_length_c 21.167(4)
_cell_measurement_reflns_used 3449
_cell_measurement_temperature 293(2)
_cell_measurement_theta_max 25.01
_cell_measurement_theta_min 3.07
_cell_volume 3973.1(16)
_computing_cell_refinement 'Bruker XSCANS'
_computing_data_collection 'Bruker XSCANS'
_computing_data_reduction 'Bruker SHELXTL'
_computing_molecular_graphics 'Bruker SHELXTL'
_computing_publication_material 'Bruker SHELXTL'
_computing_structure_refinement 'SHELXL-97 (Sheldrick, 1997)'
_computing_structure_solution 'SHELXS-97 (Sheldrick, 1990)'
_diffrn_ambient_temperature 293(2)
_diffrn_detector_area_resol_mean 0
_diffrn_measured_fraction_theta_full 0.988
_diffrn_measured_fraction_theta_max 0.988
_diffrn_measurement_device_type 'Bruker P4'
_diffrn_measurement_method '\w scans'
_diffrn_radiation_monochromator graphite
_diffrn_radiation_source 'fine-focus sealed tube'
_diffrn_radiation_type MoK\a
_diffrn_radiation_wavelength 0.71073
_diffrn_reflns_av_R_equivalents 0.1008
_diffrn_reflns_av_unetI/netI 0.0752
_diffrn_reflns_limit_h_max 32
_diffrn_reflns_limit_h_min -32
_diffrn_reflns_limit_k_max 8
_diffrn_reflns_limit_k_min -9
_diffrn_reflns_limit_l_max 25
_diffrn_reflns_limit_l_min -25
_diffrn_reflns_number 14063
_diffrn_reflns_theta_full 25.01
_diffrn_reflns_theta_max 25.01
_diffrn_reflns_theta_min 3.07
_diffrn_standards_decay_% 0
_diffrn_standards_interval_count 0
_diffrn_standards_interval_time 0
_diffrn_standards_number 0
_exptl_absorpt_coefficient_mu 2.678
_exptl_absorpt_correction_T_max 0.6165
_exptl_absorpt_correction_T_min 0.5541
_exptl_absorpt_correction_type multi-scan
_exptl_absorpt_process_details SADABS
_exptl_crystal_colour purple
_exptl_crystal_density_diffrn 1.831
_exptl_crystal_density_method 'not measured'
_exptl_crystal_description prism
_exptl_crystal_F_000 2168
_exptl_crystal_size_max 0.25
_exptl_crystal_size_mid 0.22
_exptl_crystal_size_min 0.20
_refine_diff_density_max 3.474
_refine_diff_density_min -2.003
_refine_diff_density_rms 0.202
_refine_ls_extinction_method none
_refine_ls_goodness_of_fit_ref 1.091
_refine_ls_hydrogen_treatment none
_refine_ls_matrix_type full
_refine_ls_number_parameters 275
_refine_ls_number_reflns 3449
_refine_ls_number_restraints 9
_refine_ls_restrained_S_all 1.090
_refine_ls_R_factor_all 0.0711
_refine_ls_R_factor_gt 0.0589
_refine_ls_shift/su_max 0.001
_refine_ls_shift/su_mean 0.000
_refine_ls_structure_factor_coef Fsqd
_refine_ls_weighting_details 'calc w=1/[\s^2^(Fo^2^)+(0.0614P)^2^+48.1206P] where P=(Fo^2^+2Fc^2^)/3'
_refine_ls_weighting_scheme calc
_refine_ls_wR_factor_gt 0.1395
_refine_ls_wR_factor_ref 0.1522
_reflns_number_gt 2930
_reflns_number_total 3449
_reflns_threshold_expression >2sigma(I)
_cod_data_source_file c3dt52839a.txt
_cod_data_source_block shelxl
_cod_depositor_comments
;
The following automatic conversions were performed:

'_symmetry_cell_setting' value 'Monoclinic' changed to 'monoclinic'
according to
/usr/data/users/saulius/automatic-downloads/current/RSC/lib/dictionaries/cif_core.dic
dictionary named 'cif_core.dic' version 2.4.2 from
2011-04-26.

'_exptl_absorpt_correction_type' value 'Multi-scan'
changed to 'multi-scan' according to
/usr/data/users/saulius/automatic-downloads/current/RSC/lib/dictionaries/cif_core.dic
dictionary named 'cif_core.dic' version 2.4.2 from 2011-04-26.

Automatic conversion script
Id: cif_fix_values 2281 2013-09-26 08:29:07Z andrius 
;
_cod_original_cell_volume 3973.1(13)
_cod_original_sg_symbol_H-M C2/c
_cod_database_code 7029156

loop_
_symmetry_equiv_pos_as_xyz
'x, y, z'
'-x, y, -z+1/2'
'x+1/2, y+1/2, z'
'-x+1/2, y+1/2, -z+1/2'
'-x, -y, -z'
'x, -y, z-1/2'
'-x+1/2, -y+1/2, -z'
'x+1/2, -y+1/2, z-1/2'

loop_
_atom_site_label
_atom_site_type_symbol
_atom_site_fract_x
_atom_site_fract_y
_atom_site_fract_z
_atom_site_U_iso_or_equiv
_atom_site_adp_type
_atom_site_occupancy
_atom_site_symmetry_multiplicity
_atom_site_calc_flag
_atom_site_refinement_flags
Nd1 Nd 0.073912(15) 0.20470(6) -0.11840(2) 0.02627(19) Uani 1 1 d .
O3 O 0.0683(2) 0.0175(8) -0.0237(3) 0.0392(14) Uani 1 1 d .
O4 O 0.3833(3) -0.1941(9) 0.1975(3) 0.0474(17) Uani 1 1 d .
O5 O 0.4457(2) -0.1937(9) 0.3065(4) 0.0486(18) Uani 1 1 d .
O6 O 0.0497(3) 0.3839(8) -0.0359(3) 0.0418(15) Uani 1 1 d .
H6A H 0.0311 0.3203 -0.0190 0.063 Uiso 1 1 d R
H6B H 0.0356 0.4860 -0.0439 0.063 Uiso 1 1 d R
O9 O 0.0370(3) 0.4984(9) -0.1713(4) 0.0513(18) Uani 1 1 d D
H9A H 0.0107 0.5683 -0.1803 0.077 Uiso 1 1 d RD
H9B H 0.0625 0.5503 -0.1769 0.077 Uiso 1 1 d RD
O12 O 0.1472(2) 0.1439(9) 0.0052(3) 0.0401(15) Uani 1 1 d .
O13 O 0.0204(2) -0.1760(10) 0.1671(3) 0.0489(18) Uani 1 1 d .
O15 O 0.0828(3) -0.2175(9) 0.2726(3) 0.0439(16) Uani 1 1 d .
O21 O 0.1500(2) 0.4174(9) -0.0978(3) 0.0494(17) Uani 1 1 d .
H21A H 0.1762 0.3635 -0.1007 0.074 Uiso 1 1 d R
H21B H 0.1394 0.5001 -0.1277 0.074 Uiso 1 1 d R
O28 O 0.0430(4) -0.0896(11) -0.1745(5) 0.079(3) Uani 1 1 d .
H28A H 0.0160 -0.1270 -0.1670 0.118 Uiso 1 1 d R
H28B H 0.0691 -0.1647 -0.1574 0.118 Uiso 1 1 d R
C1 C 0.3021(3) -0.1063(11) 0.2400(4) 0.0328(18) Uani 1 1 d .
H1 H 0.2921 -0.1376 0.1937 0.039 Uiso 1 1 calc R
C10 C 0.1871(3) -0.0044(11) 0.1424(4) 0.0300(17) Uani 1 1 d .
H10 H 0.2126 0.0360 0.1274 0.036 Uiso 1 1 calc R
C11 C 0.2620(3) -0.0577(10) 0.2614(4) 0.0284(17) Uani 1 1 d .
C14 C 0.1647(3) -0.1170(11) 0.2326(4) 0.0286(17) Uani 1 1 d .
H14 H 0.1750 -0.1553 0.2782 0.034 Uiso 1 1 calc R
C16 C 0.3982(4) -0.1697(11) 0.2623(5) 0.036(2) Uani 1 1 d .
C17 C 0.3319(3) -0.0036(13) 0.3760(4) 0.044(2) Uani 1 1 d .
H17 H 0.3418 0.0324 0.4218 0.053 Uiso 1 1 calc R
C18 C 0.2042(3) -0.0590(10) 0.2117(4) 0.0267(16) Uani 1 1 d .
C19 C 0.1331(3) -0.0092(11) 0.0957(4) 0.0277(17) Uani 1 1 d .
C20 C 0.1152(3) 0.0554(11) 0.0216(4) 0.0322(18) Uani 1 1 d .
C23 C 0.2779(3) -0.0058(13) 0.3292(4) 0.040(2) Uani 1 1 d .
H23 H 0.2518 0.0287 0.3441 0.048 Uiso 1 1 calc R
C25 C 0.0946(3) -0.0680(11) 0.1180(4) 0.0288(17) Uani 1 1 d .
H25 H 0.0583 -0.0735 0.0869 0.035 Uiso 1 1 calc R
C27 C 0.1110(3) -0.1182(11) 0.1869(4) 0.0270(16) Uani 1 1 d .
C30 C 0.3710(3) -0.0550(12) 0.3545(5) 0.038(2) Uani 1 1 d .
H30 H 0.4073 -0.0537 0.3859 0.045 Uiso 1 1 calc R
C31 C 0.3559(3) -0.1086(11) 0.2862(4) 0.0308(17) Uani 1 1 d .
C32 C 0.0682(3) -0.1756(10) 0.2109(4) 0.0304(18) Uani 1 1 d .
O26 O 0.1525(3) -0.0030(11) -0.1122(4) 0.073(2) Uani 1 1 d .
H26A H 0.1821 0.0544 -0.0968 0.110 Uiso 1 1 d R
H26B H 0.1455 -0.0415 -0.1529 0.110 Uiso 1 1 d R
O1 O 0.0037(3) 0.7218(9) 0.9516(4) 0.0444(16) Uani 1 1 d G
H1A H -0.0158 0.7204 0.9078 0.067 Uiso 1 1 d G
H1B H 0.0240 0.8121 0.9622 0.067 Uiso 1 1 d G
O2 O 0.2455(5) 0.236(2) 0.9358(8) 0.060(4) Uani 0.50 1 d P
O7 O 0.2311(18) 0.778(4) 0.0181(16) 0.086(13) Uani 0.25 1 d PU

loop_
_atom_site_aniso_label
_atom_site_aniso_U_11
_atom_site_aniso_U_22
_atom_site_aniso_U_33
_atom_site_aniso_U_23
_atom_site_aniso_U_13
_atom_site_aniso_U_12
Nd1 0.0244(3) 0.0317(3) 0.0249(3) 0.00230(16) 0.0126(2) -0.00129(17)
O3 0.034(3) 0.048(4) 0.033(3) 0.012(3) 0.011(3) -0.009(3)
O4 0.044(4) 0.062(5) 0.040(4) -0.002(3) 0.022(3) 0.007(3)
O5 0.024(3) 0.072(5) 0.052(4) 0.002(3) 0.018(3) 0.004(3)
O6 0.060(4) 0.035(3) 0.044(3) -0.005(3) 0.036(3) 0.001(3)
O9 0.051(4) 0.047(4) 0.074(5) 0.025(4) 0.043(4) 0.025(3)
O12 0.028(3) 0.057(4) 0.035(3) 0.013(3) 0.013(3) -0.007(3)
O13 0.021(3) 0.085(5) 0.039(4) 0.004(3) 0.012(3) -0.013(3)
O15 0.038(4) 0.072(5) 0.030(3) 0.009(3) 0.023(3) 0.000(3)
O21 0.039(3) 0.054(4) 0.049(4) 0.009(3) 0.012(3) -0.011(3)
O28 0.104(7) 0.057(5) 0.110(7) -0.013(5) 0.079(6) -0.012(5)
C1 0.025(4) 0.039(5) 0.035(4) 0.003(4) 0.013(3) -0.001(4)
C10 0.025(4) 0.032(4) 0.039(4) 0.007(4) 0.020(3) 0.002(3)
C11 0.028(4) 0.027(4) 0.035(4) 0.008(3) 0.017(3) 0.002(3)
C14 0.025(4) 0.033(4) 0.028(4) 0.006(3) 0.012(3) 0.005(3)
C16 0.032(5) 0.028(4) 0.055(6) 0.002(4) 0.027(4) -0.003(4)
C17 0.038(5) 0.057(6) 0.029(4) -0.008(4) 0.007(4) 0.003(4)
C18 0.021(4) 0.027(4) 0.037(4) -0.004(3) 0.016(3) 0.005(3)
C19 0.022(4) 0.032(4) 0.028(4) 0.002(3) 0.009(3) 0.001(3)
C20 0.031(4) 0.036(5) 0.033(4) 0.008(4) 0.018(4) 0.007(4)
C23 0.034(4) 0.055(6) 0.034(4) 0.005(4) 0.018(4) 0.013(4)
C25 0.028(4) 0.033(4) 0.026(4) 0.005(3) 0.012(3) 0.002(3)
C27 0.027(4) 0.032(4) 0.028(4) 0.000(3) 0.018(3) 0.003(3)
C30 0.025(4) 0.040(5) 0.041(5) -0.002(4) 0.008(4) 0.003(4)
C31 0.026(4) 0.029(4) 0.037(4) 0.004(4) 0.013(3) -0.001(3)
C32 0.037(5) 0.026(4) 0.037(5) -0.004(3) 0.025(4) -0.003(3)
O26 0.071(5) 0.079(6) 0.072(5) -0.009(4) 0.032(4) 0.015(5)
O1 0.050(4) 0.039(4) 0.048(4) -0.004(3) 0.024(3) -0.010(3)
O2 0.028(7) 0.087(11) 0.063(10) -0.008(8) 0.017(7) -0.011(7)
O7 0.17(4) 0.08(2) 0.041(17) 0.018(15) 0.07(2) 0.05(2)

loop_
_atom_type_symbol
_atom_type_description
_atom_type_scat_dispersion_real
_atom_type_scat_dispersion_imag
_atom_type_scat_source
C C 0.0033 0.0016 'International Tables Vol C Tables 4.2.6.8 and 6.1.1.4'
H H 0.0000 0.0000 'International Tables Vol C Tables 4.2.6.8 and 6.1.1.4'
Nd Nd -0.1943 3.0179 'International Tables Vol C Tables 4.2.6.8 and 6.1.1.4'
O O 0.0106 0.0060 'International Tables Vol C Tables 4.2.6.8 and 6.1.1.4'

loop_
_geom_angle_atom_site_label_1
_geom_angle_atom_site_label_2
_geom_angle_atom_site_label_3
_geom_angle
_geom_angle_site_symmetry_1
_geom_angle_site_symmetry_3
O13 Nd1 O15 96.9(2) 5 6
O13 Nd1 O28 67.8(3) 5 .
O15 Nd1 O28 74.6(2) 6 .
O13 Nd1 O9 74.3(2) 5 .
O15 Nd1 O9 73.9(2) 6 .
O28 Nd1 O9 126.3(3) . .
O13 Nd1 O6 78.0(2) 5 .
O15 Nd1 O6 143.3(2) 6 .
O28 Nd1 O6 132.7(2) . .
O9 Nd1 O6 69.8(2) . .
O13 Nd1 O3 82.6(2) 5 .
O15 Nd1 O3 147.8(2) 6 .
O28 Nd1 O3 75.6(2) . .
O9 Nd1 O3 135.3(2) . .
O6 Nd1 O3 68.3(2) . .
O13 Nd1 O21 143.8(2) 5 .
O15 Nd1 O21 74.4(2) 6 .
O28 Nd1 O21 137.9(3) . .
O9 Nd1 O21 69.5(2) . .
O6 Nd1 O21 88.3(2) . .
O3 Nd1 O21 123.33(19) . .
O13 Nd1 O12 131.7(2) 5 .
O15 Nd1 O12 128.9(2) 6 .
O28 Nd1 O12 106.4(3) . .
O9 Nd1 O12 127.3(2) . .
O6 Nd1 O12 73.2(2) . .
O3 Nd1 O12 51.07(18) . .
O21 Nd1 O12 73.2(2) . .
O13 Nd1 O26 133.5(3) 5 .
O15 Nd1 O26 70.2(2) 6 .
O28 Nd1 O26 65.7(3) . .
O9 Nd1 O26 136.3(2) . .
O6 Nd1 O26 137.9(2) . .
O3 Nd1 O26 86.8(2) . .
O21 Nd1 O26 77.4(3) . .
O12 Nd1 O26 64.8(2) . .
O13 Nd1 C20 106.8(2) 5 .
O15 Nd1 C20 146.3(2) 6 .
O28 Nd1 C20 92.4(3) . .
O9 Nd1 C20 135.1(2) . .
O6 Nd1 C20 66.9(2) . .
O3 Nd1 C20 25.6(2) . .
O21 Nd1 C20 98.0(2) . .
O12 Nd1 C20 25.6(2) . .
O26 Nd1 C20 76.1(2) . .
C20 O3 Nd1 95.2(5) . .
Nd1 O6 H6A 110.6 . .
Nd1 O6 H6B 125.9 . .
H6A O6 H6B 107.0 . .
Nd1 O9 H9A 143.0 . .
Nd1 O9 H9B 106.1 . .
H9A O9 H9B 110.0 . .
C20 O12 Nd1 92.6(5) . .
C32 O13 Nd1 160.2(6) . 5
C32 O15 Nd1 151.6(6) . 6_556
Nd1 O21 H21A 109.5 . .
Nd1 O21 H21B 110.5 . .
H21A O21 H21B 109.4 . .
Nd1 O28 H28A 110.4 . .
Nd1 O28 H28B 109.9 . .
H28A O28 H28B 108.7 . .
C31 C1 C11 121.2(8) . .
C31 C1 H1 119.4 . .
C11 C1 H1 119.4 . .
C19 C10 C18 121.5(7) . .
C19 C10 H10 119.3 . .
C18 C10 H10 119.3 . .
C23 C11 C1 118.3(7) . .
C23 C11 C18 120.9(7) . .
C1 C11 C18 120.8(7) . .
C27 C14 C18 120.9(7) . .
C27 C14 H14 119.6 . .
C18 C14 H14 119.6 . .
O5 C16 O4 123.0(8) . .
O5 C16 C31 119.2(8) . .
O4 C16 C31 117.7(8) . .
C30 C17 C23 119.8(8) . .
C30 C17 H17 120.1 . .
C23 C17 H17 120.1 . .
C14 C18 C10 117.8(7) . .
C14 C18 C11 120.6(7) . .
C10 C18 C11 121.6(7) . .
C10 C19 C25 119.5(7) . .
C10 C19 C20 120.6(7) . .
C25 C19 C20 119.9(7) . .
O12 C20 O3 120.6(7) . .
O12 C20 C19 120.1(7) . .
O3 C20 C19 119.3(7) . .
O12 C20 Nd1 61.8(4) . .
O3 C20 Nd1 59.2(4) . .
C19 C20 Nd1 174.3(5) . .
C11 C23 C17 121.3(8) . .
C11 C23 H23 119.3 . .
C17 C23 H23 119.3 . .
C27 C25 C19 119.5(7) . .
C27 C25 H25 120.2 . .
C19 C25 H25 120.2 . .
C14 C27 C25 120.9(7) . .
C14 C27 C32 120.5(7) . .
C25 C27 C32 118.7(7) . .
C17 C30 C31 119.9(7) . .
C17 C30 H30 120.1 . .
C31 C30 H30 120.1 . .
C1 C31 C30 119.4(7) . .
C1 C31 C16 120.1(8) . .
C30 C31 C16 120.5(7) . .
O15 C32 O13 123.8(8) . .
O15 C32 C27 118.6(7) . .
O13 C32 C27 117.7(7) . .
Nd1 O26 H26A 109.5 . .
Nd1 O26 H26B 109.2 . .
H26A O26 H26B 109.4 . .
H1A O1 H1B 109.5 . .

loop_
_geom_bond_atom_site_label_1
_geom_bond_atom_site_label_2
_geom_bond_distance
_geom_bond_site_symmetry_2
Nd1 O13 2.339(6) 5
Nd1 O15 2.421(6) 6
Nd1 O28 2.505(8) .
Nd1 O9 2.509(6) .
Nd1 O6 2.514(5) .
Nd1 O3 2.516(5) .
Nd1 O21 2.517(6) .
Nd1 O12 2.572(6) .
Nd1 O26 2.619(7) .
Nd1 C20 2.916(8) .
O3 C20 1.263(10) .
O4 C16 1.267(11) .
O5 C16 1.247(11) .
O6 H6A 0.8789 .
O6 H6B 0.8503 .
O9 H9A 0.8476 .
O9 H9B 0.8504 .
O12 C20 1.262(10) .
O13 C32 1.238(10) .
O13 Nd1 2.339(6) 5
O15 C32 1.236(10) .
O15 Nd1 2.421(6) 6_556
O21 H21A 0.8499 .
O21 H21B 0.8517 .
O28 H28A 0.8647 .
O28 H28B 0.8632 .
C1 C31 1.376(11) .
C1 C11 1.397(11) .
C1 H1 0.9300 .
C10 C19 1.382(10) .
C10 C18 1.400(11) .
C10 H10 0.9300 .
C11 C23 1.371(11) .
C11 C18 1.479(10) .
C14 C27 1.370(10) .
C14 C18 1.399(10) .
C14 H14 0.9300 .
C16 C31 1.517(11) .
C17 C30 1.381(12) .
C17 C23 1.382(12) .
C17 H17 0.9300 .
C19 C25 1.393(10) .
C19 C20 1.513(10) .
C23 H23 0.9300 .
C25 C27 1.384(10) .
C25 H25 0.9300 .
C27 C32 1.523(10) .
C30 C31 1.388(12) .
C30 H30 0.9300 .
O26 H26A 0.8526 .
O26 H26B 0.8520 .
O1 H1A 0.8503 .
O1 H1B 0.8500 .
O7 O7 1.58(6) 7_565

loop_
_geom_torsion_atom_site_label_1
_geom_torsion_atom_site_label_2
_geom_torsion_atom_site_label_3
_geom_torsion_atom_site_label_4
_geom_torsion
_geom_torsion_site_symmetry_1
O13 Nd1 O3 C20 -161.5(5) 5
O15 Nd1 O3 C20 107.4(6) 6
O28 Nd1 O3 C20 129.6(6) .
O9 Nd1 O3 C20 -102.9(5) .
O6 Nd1 O3 C20 -81.5(5) .
O21 Nd1 O3 C20 -8.9(6) .
O12 Nd1 O3 C20 4.0(5) .
O26 Nd1 O3 C20 63.8(5) .
O13 Nd1 O12 C20 15.4(6) 5
O15 Nd1 O12 C20 -142.3(5) 6
O28 Nd1 O12 C20 -59.2(5) .
O9 Nd1 O12 C20 118.2(5) .
O6 Nd1 O12 C20 71.4(5) .
O3 Nd1 O12 C20 -4.0(5) .
O21 Nd1 O12 C20 164.8(6) .
O26 Nd1 O12 C20 -111.5(6) .
C31 C1 C11 C23 2.4(13) .
C31 C1 C11 C18 -178.8(8) .
C27 C14 C18 C10 -0.7(12) .
C27 C14 C18 C11 179.9(8) .
C19 C10 C18 C14 -0.8(12) .
C19 C10 C18 C11 178.6(8) .
C23 C11 C18 C14 -40.6(12) .
C1 C11 C18 C14 140.6(8) .
C23 C11 C18 C10 140.0(8) .
C1 C11 C18 C10 -38.8(12) .
C18 C10 C19 C25 0.6(12) .
C18 C10 C19 C20 178.2(7) .
Nd1 O12 C20 O3 7.2(8) .
Nd1 O12 C20 C19 -173.9(7) .
Nd1 O3 C20 O12 -7.4(9) .
Nd1 O3 C20 C19 173.7(6) .
C10 C19 C20 O12 -13.3(12) .
C25 C19 C20 O12 164.3(8) .
C10 C19 C20 O3 165.6(8) .
C25 C19 C20 O3 -16.8(12) .
C10 C19 C20 Nd1 -121(6) .
C25 C19 C20 Nd1 56(6) .
O13 Nd1 C20 O12 -168.1(5) 5
O15 Nd1 C20 O12 59.2(7) 6
O28 Nd1 C20 O12 124.4(5) .
O9 Nd1 C20 O12 -83.7(6) .
O6 Nd1 C20 O12 -99.4(5) .
O3 Nd1 C20 O12 172.8(8) .
O21 Nd1 C20 O12 -14.7(5) .
O26 Nd1 C20 O12 60.2(5) .
O13 Nd1 C20 O3 19.2(6) 5
O15 Nd1 C20 O3 -113.6(6) 6
O28 Nd1 C20 O3 -48.3(5) .
O9 Nd1 C20 O3 103.6(5) .
O6 Nd1 C20 O3 87.8(5) .
O21 Nd1 C20 O3 172.5(5) .
O12 Nd1 C20 O3 -172.8(8) .
O26 Nd1 C20 O3 -112.6(5) .
O13 Nd1 C20 C19 -57(6) 5
O15 Nd1 C20 C19 170(6) 6
O28 Nd1 C20 C19 -125(6) .
O9 Nd1 C20 C19 27(6) .
O6 Nd1 C20 C19 11(6) .
O3 Nd1 C20 C19 -76(6) .
O21 Nd1 C20 C19 96(6) .
O12 Nd1 C20 C19 111(6) .
O26 Nd1 C20 C19 171(6) .
C1 C11 C23 C17 -1.0(14) .
C18 C11 C23 C17 -179.8(9) .
C30 C17 C23 C11 -0.2(15) .
C10 C19 C25 C27 1.0(12) .
C20 C19 C25 C27 -176.6(7) .
C18 C14 C27 C25 2.4(13) .
C18 C14 C27 C32 -177.9(7) .
C19 C25 C27 C14 -2.5(12) .
C19 C25 C27 C32 177.8(7) .
C23 C17 C30 C31 0.0(15) .
C11 C1 C31 C30 -2.6(13) .
C11 C1 C31 C16 177.3(7) .
C17 C30 C31 C1 1.4(13) .
C17 C30 C31 C16 -178.5(8) .
O5 C16 C31 C1 -170.4(8) .
O4 C16 C31 C1 9.5(12) .
O5 C16 C31 C30 9.5(12) .
O4 C16 C31 C30 -170.6(8) .
Nd1 O15 C32 O13 -46.0(17) 6_556
Nd1 O15 C32 C27 133.3(10) 6_556
Nd1 O13 C32 O15 2(3) 5
Nd1 O13 C32 C27 -176.9(15) 5
C14 C27 C32 O15 1.4(12) .
C25 C27 C32 O15 -178.8(8) .
C14 C27 C32 O13 -179.2(8) .
C25 C27 C32 O13 0.6(12) .
